data_2106259
loop_
_publ_author_name
'Bouchetiere, M.'
'Toffoli, P.'
'Khodadad, P.'
'Rodier, N.'

_publ_section_title
;
 Structure cristalline de Zn4 (P2 S6)3
;
_journal_name_full 'Acta Crystallographica B (24,1968-38,1982)'
_journal_page_first 384
_journal_page_last 387
_journal_volume 34
_journal_year 1978
_chemical_formula_sum 'P6 S18 Zn4'
_chemical_name_systematic 'Zn4 (P2 S6)3'
_space_group_IT_number 12
_symmetry_space_group_name_Hall '-B 2'
_symmetry_space_group_name_H-M 'B 1 1 2/m'
_cell_angle_alpha 90
_cell_angle_beta 90
_cell_angle_gamma 122.28
_cell_formula_units_Z 2
_cell_length_a 21.41
_cell_length_b 6.552
_cell_length_c 10.68
_cell_volume 1266.627
_citation_journal_id_ASTM ACBCAR
_cod_data_source_file Bouchetiere_ACBCAR_1978_1080.cif
_cod_data_source_block P6S18Zn4
_cod_original_sg_symbol_Hall '-C 2y (-x,z,y)'
_cod_database_code 2106259

loop_
_symmetry_equiv_pos_as_xyz
x,y,z
-x,-y,z
-x,-y,-z
x,y,-z
x+1/2,y,z+1/2
-x+1/2,-y,z+1/2
-x+1/2,-y,-z+1/2
x+1/2,y,-z+1/2

loop_
_atom_site_label
_atom_site_type_symbol
_atom_site_fract_x
_atom_site_fract_y
_atom_site_fract_z
_atom_site_occupancy
_atom_site_U_iso_or_equiv
S2 S-2 0.0721 0.3018 0 1 0.0
S1 S-2 0.2595 0.2211 0 1 0.0
Zn1 Zn+2 0.3745 0.4228 0.3251 1 0.0
P3 P+5 0.2812 0.9402 0 1 0.0
P1 P+5 0.3757 0.4604 0 1 0.0
S3 S-2 0.397 0.1787 0 1 0.0
S6 S-2 0.0842 0.3249 0.3508 1 0.0
P2 P+4 0.0241 0.698 0 1 0.0
S5 S-2 0.2468 0.2467 0.3397 1 0.0
S4 S-2 0.4196 0.1667 0.3392 1 0.0
